data_8102719
loop_
_publ_author_name
'Zhaoxun Lian'
'Ning Zhao'
'Ping Liu'

_publ_section_title
;
 Crystal structure of pentaaqua(pyridine-3-carboxamide-N)cobalt(II)
 1,5-naphthalenedisulfonate monohydrate, [Co(H2O)5(C6H6N2O)](C10H6S2O6)
 &#x00B7; H2O
;
_journal_issue 2
_journal_name_full 'Zeitschrift f\"ur Kristallographie - New Crystal Structures'
_journal_page_first 371
_journal_volume 225
_journal_year 2010
_chemical_formula_sum 'C16 H24 Co N2 O13 S2'
_chemical_formula_weight 575.42
_chemical_name_systematic
;
penta-aqua-(pyridine-3-carboxamide-N)cobalt(ii) 1,5-Naphthalenedisulfonate 
monohydrate

;
_space_group_IT_number 2
_symmetry_cell_setting triclinic
_symmetry_space_group_name_Hall '-P 1'
_symmetry_space_group_name_H-M 'P -1'
_atom_sites_solution_hydrogens geom
_atom_sites_solution_primary direct
_atom_sites_solution_secondary difmap
_cell_angle_alpha 95.579(2)
_cell_angle_beta 106.855(2)
_cell_angle_gamma 94.513(2)
_cell_formula_units_Z 2
_cell_length_a 9.9544(11)
_cell_length_b 10.2775(12)
_cell_length_c 11.6748(14)
_cell_measurement_reflns_used 25
_cell_measurement_temperature 298(2)
_cell_measurement_theta_max 18
_cell_measurement_theta_min 12
_cell_volume 1130.5(2)
_computing_cell_refinement 'Bruker SMART'
_computing_data_collection 'Bruker SMART (Bruker, 1997)'
_computing_data_reduction 'Bruker SAINT (Bruker, 1997)'
_computing_molecular_graphics 'Bruker SHELXTL (Bruker, 1997)'
_computing_publication_material 'Bruker SHELXTL'
_computing_structure_refinement 'SHELXL-97 (Sheldrick, 1997)'
_computing_structure_solution 'SHELXS-97 (Sheldrick, 1990)'
_diffrn_ambient_temperature 298(2)
_diffrn_measured_fraction_theta_full 0.987
_diffrn_measured_fraction_theta_max 0.987
_diffrn_measurement_device_type 'CCD area detector'
_diffrn_measurement_method 'phi and omega scans'
_diffrn_radiation_monochromator graphite
_diffrn_radiation_source 'fine-focus sealed tube'
_diffrn_radiation_type MoK\a
_diffrn_radiation_wavelength 0.71073
_diffrn_reflns_av_R_equivalents 0.0168
_diffrn_reflns_av_sigmaI/netI 0.0217
_diffrn_reflns_limit_h_max 11
_diffrn_reflns_limit_h_min -10
_diffrn_reflns_limit_k_max 11
_diffrn_reflns_limit_k_min -12
_diffrn_reflns_limit_l_max 13
_diffrn_reflns_limit_l_min -11
_diffrn_reflns_number 5501
_diffrn_reflns_theta_full 25.00
_diffrn_reflns_theta_max 25.00
_diffrn_reflns_theta_min 4.07
_diffrn_standards_decay_% 0
_diffrn_standards_number 0
_exptl_absorpt_coefficient_mu 1.015
_exptl_absorpt_correction_T_max 0.73
_exptl_absorpt_correction_T_min 0.70
_exptl_absorpt_correction_type multi-scan
_exptl_absorpt_process_details 'SADABS (Sheldrick, 1996)'
_exptl_crystal_colour Yellow
_exptl_crystal_density_diffrn 1.690
_exptl_crystal_density_method 'not measured'
_exptl_crystal_description Block
_exptl_crystal_F_000 594
_exptl_crystal_size_max 0.40
_exptl_crystal_size_mid 0.37
_exptl_crystal_size_min 0.31
_refine_diff_density_max 0.286
_refine_diff_density_min -0.507
_refine_diff_density_rms 0.069
_refine_ls_extinction_method none
_refine_ls_goodness_of_fit_ref 1.049
_refine_ls_hydrogen_treatment constr
_refine_ls_matrix_type full
_refine_ls_number_parameters 319
_refine_ls_number_reflns 3933
_refine_ls_number_restraints 0
_refine_ls_restrained_S_all 1.049
_refine_ls_R_factor_all 0.0324
_refine_ls_R_factor_gt 0.0286
_refine_ls_shift/su_max 0.001
_refine_ls_shift/su_mean 0.000
_refine_ls_structure_factor_coef Fsqd
_refine_ls_weighting_details 'calc w=1/[\s^2^(Fo^2^)+(0.0501P)^2^+0.3839P] where P=(Fo^2^+2Fc^2^)/3'
_refine_ls_weighting_scheme calc
_refine_ls_wR_factor_gt 0.0796
_refine_ls_wR_factor_ref 0.0821
_reflns_number_gt 3513
_reflns_number_total 3933
_reflns_threshold_expression >2sigma(I)
_cod_data_source_file 1267-2998.cff
_cod_data_source_block I
_cod_depositor_comments
;
The following automatic conversions were performed:
'_symmetry_cell_setting' value 'Triclinic' changed to 'triclinic'
according to '/home/saulius/struct/CIF-dictionaries/cif_core.dic'
dictionary named 'cif_core.dic' version 2.4.1 from
2010-06-29.

'_exptl_absorpt_correction_type' value 'Multi-Scan' changed
to 'multi-scan' according to
'/home/saulius/struct/CIF-dictionaries/cif_core.dic' dictionary named
'cif_core.dic' version 2.4.1 from 2010-06-29.

Automatic conversion script
Id: cif_fix_enum 1555 2011-01-17 13:19:09Z saulius 
;
_cod_original_sg_symbol_H-M P-1
_cod_database_code 8102719

loop_
_symmetry_equiv_pos_as_xyz
'x, y, z'
'-x, -y, -z'

loop_
_atom_site_label
_atom_site_type_symbol
_atom_site_fract_x
_atom_site_fract_y
_atom_site_fract_z
_atom_site_U_iso_or_equiv
_atom_site_adp_type
_atom_site_occupancy
_atom_site_symmetry_multiplicity
_atom_site_calc_flag
_atom_site_refinement_flags
_atom_site_disorder_assembly
_atom_site_disorder_group
Co1 Co 0.25402(3) 0.48033(3) 0.23573(2) 0.02467(10) Uani 1 1 d . . .
S1 S 0.34085(7) 0.03324(5) 0.22518(5) 0.03753(16) Uani 1 1 d . . .
S2 S 0.16831(5) 0.31359(5) 0.58452(4) 0.02320(13) Uani 1 1 d . . .
O1 O 0.4353(2) 0.14800(16) 0.29440(15) 0.0458(4) Uani 1 1 d . . .
O2 O 0.1927(2) 0.04979(17) 0.20916(17) 0.0499(5) Uani 1 1 d . . .
O3 O 0.3812(2) -0.08819(17) 0.27277(17) 0.0525(5) Uani 1 1 d . . .
O4 O 0.31590(15) 0.35722(14) 0.59813(13) 0.0319(3) Uani 1 1 d . . .
O5 O 0.07277(15) 0.36920(14) 0.48635(13) 0.0327(3) Uani 1 1 d . . .
O6 O 0.13305(15) 0.33551(14) 0.69698(13) 0.0319(3) Uani 1 1 d . . .
O7 O 0.84730(16) 0.36296(18) 0.12663(16) 0.0452(4) Uani 1 1 d . . .
OW1 O 0.11627(16) 0.30946(15) 0.17304(16) 0.0417(4) Uani 1 1 d . . .
H1A H 0.1270 0.2252 0.1777 0.086(12) Uiso 1 1 d R . .
H1B H 0.0277 0.3170 0.1607 0.049(8) Uiso 1 1 d R . .
OW2 O 0.37739(16) 0.38817(15) 0.37778(14) 0.0337(3) Uani 1 1 d . . .
H2A H 0.3866 0.3052 0.3590 0.057(8) Uiso 1 1 d R . .
H2B H 0.3692 0.3930 0.4456 0.054(9) Uiso 1 1 d R . .
OW3 O 0.13423(17) 0.58177(16) 0.10311(14) 0.0400(4) Uani 1 1 d . . .
H3A H 0.1003 0.6532 0.1206 0.077(11) Uiso 1 1 d R . .
H3B H 0.1385 0.5908 0.0314 0.076(11) Uiso 1 1 d R . .
OW4 O 0.39411(17) 0.65127(15) 0.30275(17) 0.0447(4) Uani 1 1 d . . .
H4A H 0.4837 0.6566 0.3291 0.057(9) Uiso 1 1 d R . .
H4B H 0.3811 0.7366 0.2924 0.081(11) Uiso 1 1 d R . .
OW5 O 0.13088(16) 0.54812(15) 0.34446(14) 0.0347(4) Uani 1 1 d . . .
H5A H 0.1217 0.4950 0.3980 0.054(8) Uiso 1 1 d R . .
H5B H 0.0414 0.5678 0.3142 0.085(12) Uiso 1 1 d R . .
OW6 O 0.0222(2) 0.79691(19) 0.16535(17) 0.0517(5) Uani 1 1 d . . .
H6A H 0.0771 0.8794 0.1842 0.109(14) Uiso 1 1 d R . .
H6B H -0.0406 0.7907 0.2095 0.095(13) Uiso 1 1 d R . .
N1 N 0.37963(17) 0.40519(16) 0.12983(15) 0.0251(4) Uani 1 1 d . . .
N2 N 0.7940(2) 0.32775(19) 0.29570(17) 0.0388(5) Uani 1 1 d . . .
H2C H 0.8810 0.3241 0.3348 0.047 Uiso 1 1 calc R . .
H2D H 0.7298 0.3180 0.3310 0.047 Uiso 1 1 calc R . .
C1 C 0.5176(2) 0.39898(19) 0.18165(18) 0.0241(4) Uani 1 1 d . . .
H1 H 0.5554 0.4264 0.2639 0.029 Uiso 1 1 calc R . .
C2 C 0.6065(2) 0.35397(19) 0.11904(18) 0.0237(4) Uani 1 1 d . . .
C3 C 0.5510(2) 0.3161(2) -0.00465(19) 0.0283(4) Uani 1 1 d . . .
H3 H 0.6084 0.2876 -0.0500 0.034 Uiso 1 1 calc R . .
C4 C 0.4094(2) 0.3218(2) -0.05834(19) 0.0298(5) Uani 1 1 d . . .
H4 H 0.3696 0.2967 -0.1408 0.036 Uiso 1 1 calc R . .
C5 C 0.3270(2) 0.3651(2) 0.01134(19) 0.0291(5) Uani 1 1 d . . .
H5 H 0.2309 0.3666 -0.0256 0.035 Uiso 1 1 calc R . .
C6 C 0.7589(2) 0.3484(2) 0.18128(19) 0.0289(5) Uani 1 1 d . . .
C7 C 0.3604(2) 0.0181(2) 0.07729(19) 0.0314(5) Uani 1 1 d . . .
C8 C 0.2409(3) 0.0116(2) -0.0194(2) 0.0408(6) Uani 1 1 d . . .
H8 H 0.1534 0.0180 -0.0068 0.049 Uiso 1 1 calc R . .
C9 C 0.2512(3) -0.0044(2) -0.1371(2) 0.0426(6) Uani 1 1 d . . .
H9 H 0.1699 -0.0088 -0.2022 0.051 Uiso 1 1 calc R . .
C10 C 0.4959(2) 0.00822(19) 0.06067(18) 0.0294(5) Uani 1 1 d . . .
C11 C 0.6219(3) 0.0138(2) 0.1577(2) 0.0356(5) Uani 1 1 d . . .
H11 H 0.6177 0.0240 0.2366 0.043 Uiso 1 1 calc R . .
C12 C 0.1441(2) 0.14042(19) 0.54194(17) 0.0236(4) Uani 1 1 d . . .
C13 C 0.2586(2) 0.0786(2) 0.53556(19) 0.0282(4) Uani 1 1 d . . .
H13 H 0.3466 0.1270 0.5528 0.034 Uiso 1 1 calc R . .
C14 C 0.2436(2) -0.0580(2) 0.50308(19) 0.0292(5) Uani 1 1 d . . .
H14 H 0.3219 -0.0998 0.4988 0.035 Uiso 1 1 calc R . .
C15 C 0.0066(2) 0.06956(19) 0.51645(17) 0.0233(4) Uani 1 1 d . . .
C16 C -0.1153(2) 0.1299(2) 0.52218(18) 0.0260(4) Uani 1 1 d . . .
H16 H -0.1073 0.2204 0.5436 0.031 Uiso 1 1 calc R . .

loop_
_atom_site_aniso_label
_atom_site_aniso_U_11
_atom_site_aniso_U_22
_atom_site_aniso_U_33
_atom_site_aniso_U_23
_atom_site_aniso_U_13
_atom_site_aniso_U_12
Co1 0.02205(16) 0.02441(16) 0.02912(17) 0.00475(11) 0.00894(12) 0.00545(11)
S1 0.0568(4) 0.0265(3) 0.0408(3) 0.0116(2) 0.0271(3) 0.0164(3)
S2 0.0218(3) 0.0218(3) 0.0246(3) 0.00293(19) 0.00490(19) 0.00133(18)
O1 0.0681(12) 0.0336(9) 0.0411(10) 0.0009(7) 0.0233(9) 0.0161(8)
O2 0.0597(11) 0.0445(10) 0.0617(12) 0.0162(8) 0.0365(9) 0.0202(9)
O3 0.0804(14) 0.0345(9) 0.0611(12) 0.0252(8) 0.0396(10) 0.0236(9)
O4 0.0246(7) 0.0295(8) 0.0383(9) 0.0002(6) 0.0067(6) -0.0021(6)
O5 0.0301(8) 0.0298(8) 0.0350(8) 0.0126(6) 0.0020(6) 0.0025(6)
O6 0.0362(8) 0.0312(8) 0.0288(8) -0.0006(6) 0.0120(6) 0.0033(6)
O7 0.0256(8) 0.0676(12) 0.0503(10) 0.0207(9) 0.0173(7) 0.0139(8)
OW1 0.0233(8) 0.0290(9) 0.0720(12) 0.0033(8) 0.0139(8) 0.0042(6)
OW2 0.0435(9) 0.0334(9) 0.0292(8) 0.0080(6) 0.0148(7) 0.0152(7)
OW3 0.0455(10) 0.0454(10) 0.0338(9) 0.0129(7) 0.0125(7) 0.0211(8)
OW4 0.0289(9) 0.0259(8) 0.0709(12) 0.0078(8) 0.0017(8) 0.0017(6)
OW5 0.0383(9) 0.0344(8) 0.0409(9) 0.0113(7) 0.0221(7) 0.0134(7)
OW6 0.0561(11) 0.0512(12) 0.0568(12) 0.0078(9) 0.0285(10) 0.0145(9)
N1 0.0223(8) 0.0261(9) 0.0272(9) 0.0041(7) 0.0075(7) 0.0027(7)
N2 0.0281(10) 0.0505(12) 0.0348(11) 0.0107(9) 0.0020(8) 0.0078(9)
C1 0.0235(10) 0.0250(10) 0.0229(10) 0.0033(8) 0.0058(8) 0.0009(8)
C2 0.0232(10) 0.0220(10) 0.0265(10) 0.0057(8) 0.0079(8) 0.0014(8)
C3 0.0329(11) 0.0263(11) 0.0295(11) 0.0049(8) 0.0146(9) 0.0049(8)
C4 0.0326(11) 0.0308(11) 0.0231(10) 0.0024(8) 0.0043(8) 0.0033(9)
C5 0.0232(10) 0.0300(11) 0.0306(11) 0.0054(9) 0.0022(8) 0.0019(8)
C6 0.0252(10) 0.0250(11) 0.0368(12) 0.0053(9) 0.0090(9) 0.0044(8)
C7 0.0438(13) 0.0225(10) 0.0323(11) 0.0051(8) 0.0165(10) 0.0080(9)
C8 0.0395(13) 0.0386(13) 0.0471(14) 0.0049(11) 0.0164(11) 0.0094(10)
C9 0.0410(14) 0.0439(14) 0.0368(13) 0.0024(10) 0.0019(11) 0.0084(11)
C10 0.0420(12) 0.0184(10) 0.0290(11) 0.0027(8) 0.0122(9) 0.0057(9)
C11 0.0487(14) 0.0304(12) 0.0272(11) 0.0014(9) 0.0102(10) 0.0086(10)
C12 0.0267(10) 0.0227(10) 0.0203(10) 0.0033(7) 0.0054(8) 0.0020(8)
C13 0.0212(10) 0.0312(11) 0.0323(11) 0.0039(9) 0.0086(8) 0.0008(8)
C14 0.0250(10) 0.0311(11) 0.0334(11) 0.0034(9) 0.0107(9) 0.0084(8)
C15 0.0242(10) 0.0261(10) 0.0198(10) 0.0042(7) 0.0061(8) 0.0037(8)
C16 0.0286(10) 0.0232(10) 0.0265(10) 0.0026(8) 0.0085(8) 0.0056(8)

loop_
_atom_type_symbol
_atom_type_description
_atom_type_scat_dispersion_real
_atom_type_scat_dispersion_imag
_atom_type_scat_source
C C 0.0033 0.0016 'International Tables Vol C Tables 4.2.6.8 and 6.1.1.4'
H H 0.0000 0.0000 'International Tables Vol C Tables 4.2.6.8 and 6.1.1.4'
N N 0.0061 0.0033 'International Tables Vol C Tables 4.2.6.8 and 6.1.1.4'
O O 0.0106 0.0060 'International Tables Vol C Tables 4.2.6.8 and 6.1.1.4'
S S 0.1246 0.1234 'International Tables Vol C Tables 4.2.6.8 and 6.1.1.4'
Co Co 0.3494 0.9721 'International Tables Vol C Tables 4.2.6.8 and 6.1.1.4'

loop_
_geom_angle_atom_site_label_1
_geom_angle_atom_site_label_2
_geom_angle_atom_site_label_3
_geom_angle
_geom_angle_site_symmetry_1
_geom_angle_site_symmetry_3
_geom_angle_publ_flag
OW1 Co1 OW3 92.30(7) . . ?
OW1 Co1 OW4 178.73(7) . . ?
OW3 Co1 OW4 88.82(7) . . ?
OW1 Co1 OW2 90.41(6) . . ?
OW3 Co1 OW2 176.46(6) . . ?
OW4 Co1 OW2 88.44(6) . . ?
OW1 Co1 OW5 90.72(6) . . ?
OW3 Co1 OW5 86.70(6) . . ?
OW4 Co1 OW5 88.75(7) . . ?
OW2 Co1 OW5 90.99(6) . . ?
OW1 Co1 N1 88.14(6) . . ?
OW3 Co1 N1 95.34(6) . . ?
OW4 Co1 N1 92.35(7) . . ?
OW2 Co1 N1 87.03(6) . . ?
OW5 Co1 N1 177.70(6) . . ?
O3 S1 O2 113.10(11) . . ?
O3 S1 O1 112.21(12) . . ?
O2 S1 O1 112.36(11) . . ?
O3 S1 C7 105.50(10) . . ?
O2 S1 C7 105.90(11) . . ?
O1 S1 C7 107.13(10) . . ?
O6 S2 O5 112.49(9) . . ?
O6 S2 O4 112.79(9) . . ?
O5 S2 O4 111.56(9) . . ?
O6 S2 C12 106.50(9) . . ?
O5 S2 C12 106.32(9) . . ?
O4 S2 C12 106.65(9) . . ?
Co1 OW1 H1A 132.9 . . ?
Co1 OW1 H1B 116.7 . . ?
H1A OW1 H1B 107.1 . . ?
Co1 OW2 H2A 115.4 . . ?
Co1 OW2 H2B 124.5 . . ?
H2A OW2 H2B 105.3 . . ?
Co1 OW3 H3A 122.1 . . ?
Co1 OW3 H3B 130.7 . . ?
H3A OW3 H3B 101.2 . . ?
Co1 OW4 H4A 127.0 . . ?
Co1 OW4 H4B 129.9 . . ?
H4A OW4 H4B 101.1 . . ?
Co1 OW5 H5A 113.9 . . ?
Co1 OW5 H5B 123.5 . . ?
H5A OW5 H5B 101.8 . . ?
H6A OW6 H6B 111.7 . . ?
C5 N1 C1 117.54(17) . . ?
C5 N1 Co1 122.69(13) . . ?
C1 N1 Co1 119.77(13) . . ?
C6 N2 H2C 120.0 . . ?
C6 N2 H2D 120.0 . . ?
H2C N2 H2D 120.0 . . ?
N1 C1 C2 123.30(18) . . ?
N1 C1 H1 118.4 . . ?
C2 C1 H1 118.4 . . ?
C1 C2 C3 118.44(18) . . ?
C1 C2 C6 121.08(18) . . ?
C3 C2 C6 120.46(18) . . ?
C4 C3 C2 118.56(19) . . ?
C4 C3 H3 120.7 . . ?
C2 C3 H3 120.7 . . ?
C3 C4 C5 119.37(19) . . ?
C3 C4 H4 120.3 . . ?
C5 C4 H4 120.3 . . ?
N1 C5 C4 122.75(19) . . ?
N1 C5 H5 118.6 . . ?
C4 C5 H5 118.6 . . ?
O7 C6 N2 122.4(2) . . ?
O7 C6 C2 120.36(19) . . ?
N2 C6 C2 117.23(19) . . ?
C8 C7 C10 121.3(2) . . ?
C8 C7 S1 118.05(18) . . ?
C10 C7 S1 120.60(17) . . ?
C7 C8 C9 119.8(2) . . ?
C7 C8 H8 120.1 . . ?
C9 C8 H8 120.1 . . ?
C11 C9 C8 121.1(2) 2_655 . ?
C11 C9 H9 119.4 2_655 . ?
C8 C9 H9 119.4 . . ?
C11 C10 C7 123.2(2) . . ?
C11 C10 C10 118.8(3) . 2_655 ?
C7 C10 C10 118.0(2) . 2_655 ?
C9 C11 C10 121.0(2) 2_655 . ?
C9 C11 H11 119.5 2_655 . ?
C10 C11 H11 119.5 . . ?
C13 C12 C15 121.87(18) . . ?
C13 C12 S2 118.47(15) . . ?
C15 C12 S2 119.66(15) . . ?
C12 C13 C14 120.00(18) . . ?
C12 C13 H13 120.0 . . ?
C14 C13 H13 120.0 . . ?
C16 C14 C13 120.48(19) 2_556 . ?
C16 C14 H14 119.8 2_556 . ?
C13 C14 H14 119.8 . . ?
C16 C15 C15 119.0(2) . 2_556 ?
C16 C15 C12 123.73(18) . . ?
C15 C15 C12 117.3(2) 2_556 . ?
C14 C16 C15 121.37(19) 2_556 . ?
C14 C16 H16 119.3 2_556 . ?
C15 C16 H16 119.3 . . ?

loop_
_geom_bond_atom_site_label_1
_geom_bond_atom_site_label_2
_geom_bond_distance
_geom_bond_site_symmetry_2
_geom_bond_publ_flag
Co1 OW1 2.0709(16) . ?
Co1 OW3 2.0845(15) . ?
Co1 OW4 2.0876(16) . ?
Co1 OW2 2.1126(15) . ?
Co1 OW5 2.1129(15) . ?
Co1 N1 2.1333(17) . ?
S1 O3 1.4532(17) . ?
S1 O2 1.4577(19) . ?
S1 O1 1.4588(19) . ?
S1 C7 1.786(2) . ?
S2 O6 1.4560(15) . ?
S2 O5 1.4579(15) . ?
S2 O4 1.4601(15) . ?
S2 C12 1.779(2) . ?
O7 C6 1.236(3) . ?
OW1 H1A 0.8859 . ?
OW1 H1B 0.8620 . ?
OW2 H2A 0.8781 . ?
OW2 H2B 0.8162 . ?
OW3 H3A 0.8626 . ?
OW3 H3B 0.8637 . ?
OW4 H4A 0.8503 . ?
OW4 H4B 0.9106 . ?
OW5 H5A 0.8883 . ?
OW5 H5B 0.9054 . ?
OW6 H6A 0.9416 . ?
OW6 H6B 0.9209 . ?
N1 C5 1.339(3) . ?
N1 C1 1.341(3) . ?
N2 C6 1.322(3) . ?
N2 H2C 0.8600 . ?
N2 H2D 0.8600 . ?
C1 C2 1.380(3) . ?
C1 H1 0.9300 . ?
C2 C3 1.391(3) . ?
C2 C6 1.489(3) . ?
C3 C4 1.375(3) . ?
C3 H3 0.9300 . ?
C4 C5 1.381(3) . ?
C4 H4 0.9300 . ?
C5 H5 0.9300 . ?
C7 C8 1.374(3) . ?
C7 C10 1.427(3) . ?
C8 C9 1.402(3) . ?
C8 H8 0.9300 . ?
C9 C11 1.362(3) 2_655 ?
C9 H9 0.9300 . ?
C10 C11 1.419(3) . ?
C10 C10 1.437(4) 2_655 ?
C11 C9 1.362(3) 2_655 ?
C11 H11 0.9300 . ?
C12 C13 1.364(3) . ?
C12 C15 1.435(3) . ?
C13 C14 1.403(3) . ?
C13 H13 0.9300 . ?
C14 C16 1.362(3) 2_556 ?
C14 H14 0.9300 . ?
C15 C16 1.421(3) . ?
C15 C15 1.430(4) 2_556 ?
C16 C14 1.362(3) 2_556 ?
C16 H16 0.9300 . ?

loop_
_geom_hbond_atom_site_label_D
_geom_hbond_atom_site_label_H
_geom_hbond_atom_site_label_A
_geom_hbond_distance_DH
_geom_hbond_distance_HA
_geom_hbond_distance_DA
_geom_hbond_angle_DHA
_geom_hbond_site_symmetry_A
N2 H2C O5 0.86 2.18 2.981(2) 155.9 1_655
OW1 H1A O2 0.89 2.00 2.869(2) 167.9 .
OW1 H1B O7 0.86 1.83 2.686(2) 169.4 1_455
OW2 H2A O1 0.88 1.87 2.731(2) 164.4 .
OW2 H2B O4 0.82 2.06 2.852(2) 164.5 .
OW3 H3A OW6 0.86 1.82 2.684(2) 175.4 .
OW3 H3B O7 0.86 1.99 2.849(2) 172.4 2_665
OW4 H4A O4 0.85 1.95 2.793(2) 170.5 2_666
OW5 H5A O5 0.89 1.85 2.728(2) 169.1 .
OW4 H4B O3 0.91 1.84 2.742(2) 172.0 1_565
OW5 H5B O6 0.91 2.05 2.905(2) 158.0 2_566
OW6 H6A O2 0.94 1.97 2.905(3) 175.0 1_565
OW6 H6B O6 0.92 2.10 2.891(2) 143.9 2_566
